data_4320369
loop_
_publ_author_name
'Paul S. Donnelly'
'Jack M. Harrowfield'
'Brian W. Skelton'
'Allan H. White'

_publ_contact_author_address
;
    Department of Chemistry
    University of Western Australia
    35 Stirling Highway
    Crawley
    Western Australia 6009
    Australia
;
_publ_contact_author_email bws@crystal.uwa.edu.au
_publ_contact_author_fax (+61)_08_9380_1118
_publ_contact_author_name 'Skelton, B. W.'
_publ_contact_author_phone (+61)_08-9380_3481
_publ_section_title
;
 Carboxymethylated Cage Amines: Coordination and Lactamization
;
_journal_name_full 'Inorganic Chemistry'
_journal_page_first 5645
_journal_page_last 5652
_journal_paper_doi 10.1021/ic010049l
_journal_volume 40
_journal_year 2001
_chemical_formula_sum 'C20 H45 Cl3 Cu N8 O5'
_chemical_formula_weight 647.54
_space_group_IT_number 14
_symmetry_cell_setting monoclinic
_symmetry_space_group_name_Hall '-P 2yn'
_symmetry_space_group_name_H-M 'P 1 21/n 1'
_cell_angle_alpha 90.00000
_cell_angle_beta 103.913(2)
_cell_angle_gamma 90.00000
_cell_formula_units_Z 4
_cell_length_a 9.8040(10)
_cell_length_b 14.558(2)
_cell_length_c 20.358(3)
_cell_measurement_reflns_used 7157
_cell_measurement_temperature 150
_cell_measurement_theta_max 24.4
_cell_measurement_theta_min 2.8
_cell_volume 2820.4(6)
_computing_cell_refinement 'Siemens SAINT (Siemens, 1995)'
_computing_data_collection 'Siemens SMART (Siemens, 1995)'
_computing_data_reduction 'xtal ADDREF SORTRF'
_computing_molecular_graphics xtal
_computing_publication_material 'xtal BONDLA CIFIO'
_computing_structure_refinement 'xtal CRYLSQ'
_computing_structure_solution xtal
_diffrn_ambient_temperature 150
_diffrn_measurement_device_type
;
Bruker SMART CCD diffractometer
;
_diffrn_measurement_method '\w scans'
_diffrn_radiation_detector 'CCD area detector'
_diffrn_radiation_monochromator graphite
_diffrn_radiation_source 'sealed tube'
_diffrn_radiation_type 'Mo K\a'
_diffrn_radiation_wavelength .71073
_diffrn_reflns_av_R_equivalents .036
_diffrn_reflns_av_sigmaI/netI .069
_diffrn_reflns_limit_h_max 12
_diffrn_reflns_limit_h_min -13
_diffrn_reflns_limit_k_max 19
_diffrn_reflns_limit_k_min 0
_diffrn_reflns_limit_l_max 27
_diffrn_reflns_limit_l_min 0
_diffrn_reflns_number 28169
_diffrn_reflns_theta_max 29.32
_diffrn_reflns_theta_min 1.74
_diffrn_standards_decay_% 0
_exptl_absorpt_coefficient_mu 1.105
_exptl_absorpt_correction_T_max .84
_exptl_absorpt_correction_T_min .70
_exptl_absorpt_correction_type multi-scan
_exptl_absorpt_process_details
;
  SADABS; Sheldrick, 1996
;
_exptl_crystal_colour blue
_exptl_crystal_density_diffrn 1.525
_exptl_crystal_description bar
_exptl_crystal_F_000 1364
_exptl_crystal_size_max .2
_exptl_crystal_size_mid .07
_exptl_crystal_size_min .06
_refine_diff_density_max 1.217
_refine_diff_density_min -.817
_refine_ls_goodness_of_fit_all 1.256
_refine_ls_goodness_of_fit_ref 1.372
_refine_ls_hydrogen_treatment mixed
_refine_ls_matrix_type full
_refine_ls_number_constraints 0
_refine_ls_number_parameters 498
_refine_ls_number_reflns 5417
_refine_ls_number_restraints 0
_refine_ls_R_factor_all .062
_refine_ls_R_factor_gt .041
_refine_ls_shift/su_max .038
_refine_ls_shift/su_mean .001
_refine_ls_structure_factor_coef F
_refine_ls_weighting_scheme calc
_refine_ls_wR_factor_all .05
_refine_ls_wR_factor_ref .046
_reflns_d_resolution_high .726
_reflns_d_resolution_low 11.693
_reflns_Friedel_coverage 0
_reflns_limit_h_max 13
_reflns_limit_h_min 0
_reflns_limit_k_max 19
_reflns_limit_k_min 0
_reflns_limit_l_max 27
_reflns_limit_l_min -27
_reflns_number_gt 5417
_reflns_number_total 7196
_reflns_threshold_expression 'F    > 4.00 sig(F   )'
_cod_data_source_file ic010049l_1.cif
_cod_data_source_block pd1221
_cod_original_sg_symbol_Hall -p_2yn
_cod_original_formula_sum 'C20 H45 Cl3 Cu1 N8 O5'
_cod_database_code 4320369

loop_
_symmetry_equiv_pos_as_xyz
+x,+y,+z
1/2-x,1/2+y,1/2-z
-x,-y,-z
1/2+x,1/2-y,1/2+z

loop_
_atom_site_label
_atom_site_fract_x
_atom_site_fract_y
_atom_site_fract_z
_atom_site_U_iso_or_equiv
_atom_site_adp_type
_atom_site_calc_flag
_atom_site_calc_attached_atom
_atom_site_occupancy
_atom_site_disorder_assembly
_atom_site_disorder_group
Cu .64388(3) .50422(2) .294303(16) .01574(14) Uani ? ? 1.00000 ? ?
N0 .9360(3) .30978(16) .45158(12) .0200(11) Uani ? ? 1.00000 ? ?
C01 .9467(3) .2123(2) .43085(15) .0235(13) Uani ? ? 1.00000 ? ?
C02 .8077(3) .16336(18) .40774(13) .0205(12) Uani ? ? 1.00000 ? ?
O2 .8102(2) .07921(12) .40172(10) .0263(10) Uani ? ? 1.00000 ? ?
C1 .8209(3) .36171(17) .40322(13) .0173(12) Uani ? ? 1.00000 ? ?
C2a .8575(3) .35880(18) .33295(13) .0190(12) Uani ? ? 1.00000 ? ?
N3a .8243(2) .44439(15) .29231(11) .0171(10) Uani ? ? 1.00000 ? ?
C4a .8228(3) .4312(2) .21940(13) .0185(12) Uani ? ? 1.00000 ? ?
C4a' .6779(3) .40328(18) .17943(14) .0190(12) Uani ? ? 1.00000 ? ?
N3a' .5742(2) .46942(15) .19564(11) .0177(10) Uani ? ? 1.00000 ? ?
C2a' .4227(3) .44451(19) .17183(14) .0192(12) Uani ? ? 1.00000 ? ?
C2b .8195(3) .45849(18) .43367(14) .0187(12) Uani ? ? 1.00000 ? ?
N3b .7025(2) .51677(16) .39662(11) .0173(10) Uani ? ? 1.00000 ? ?
C4b .5710(3) .51714(19) .42162(14) .0200(13) Uani ? ? 1.00000 ? ?
C4b' .4603(3) .56851(19) .36957(14) .0206(13) Uani ? ? 1.00000 ? ?
N3b' .4499(2) .52823(15) .30131(12) .0175(10) Uani ? ? 1.00000 ? ?
C2b' .3536(3) .44808(18) .28643(14) .0201(13) Uani ? ? 1.00000 ? ?
C2c .6849(3) .31222(17) .40534(14) .0182(12) Uani ? ? 1.00000 ? ?
N3c .6880(2) .21329(14) .39351(11) .0188(10) Uani ? ? 1.00000 ? ?
C4c .5523(3) .1642(2) .38071(15) .0218(13) Uani ? ? 1.00000 ? ?
C4c' .4773(3) .15426(18) .30681(14) .0211(13) Uani ? ? 1.00000 ? ?
N3c' .3882(2) .23301(14) .27848(11) .0187(10) Uani ? ? 1.00000 ? ?
C2c' .4526(3) .30174(18) .24212(14) .0178(12) Uani ? ? 1.00000 ? ?
C1' .3648(3) .38945(18) .22400(13) .0177(12) Uani ? ? 1.00000 ? ?
N0' .2194(2) .36297(16) .18984(12) .0215(11) Uani ? ? 1.00000 ? ?
C01' .1581(3) .3040(2) .23367(15) .0231(13) Uani ? ? 1.00000 ? ?
C02' .2486(3) .22753(18) .27197(14) .0211(12) Uani ? ? 1.00000 ? ?
O2' .1942(2) .16398(13) .29697(10) .0279(10) Uani ? ? 1.00000 ? ?
Cl1 .71157(7) .66418(4) .26993(3) .0220(3) Uani ? ? 1.00000 ? ?
Cl2 .23154(8) .36511(6) .42886(4) .0324(4) Uani ? ? 1.00000 ? ?
Cl3 .79649(9) .27778(5) .57231(4) .0337(4) Uani ? ? 1.00000 ? ?
O01 .0746(2) .54028(16) .35332(13) .0426(13) Uani ? ? 1.00000 ? ?
O02 .8519(3) .69669(17) .42384(12) .0569(15) Uani ? ? 1.00000 ? ?
O101 .8806(6) .2795(3) .0502(2) .102(3) Uani ? ? 1.00000 ? ?
C101 .9245(5) .3713(3) .0394(2) .058(2) Uani ? ? 1.00000 ? ?
C102 .8137(5) .4183(3) -.0116(2) .056(3) Uani ? ? 1.00000 ? ?
H0A 1.015(3) .336(2) .4525(15) .021(8) Uiso ? ? 1.00000 ? ?
H0B .913(3) .311(2) .4912(18) .036(9) Uiso ? ? 1.00000 ? ?
H01A .011(3) .182(2) .4726(17) .030(8) Uiso ? ? 1.00000 ? ?
H01B -.006(3) .211(2) .3936(16) .033(9) Uiso ? ? 1.00000 ? ?
H2aA .804(3) .309(2) .3072(15) .026(8) Uiso ? ? 1.00000 ? ?
H2aB .961(3) .3459(18) .3411(14) .019(7) Uiso ? ? 1.00000 ? ?
H3a .893(3) .487(2) .3085(15) .022(8) Uiso ? ? 1.00000 ? ?
H4aA .894(3) .387(2) .2155(13) .017(7) Uiso ? ? 1.00000 ? ?
H4aB .849(3) .4919(18) .2037(13) .014(7) Uiso ? ? 1.00000 ? ?
H4a'A .655(3) .340(2) .1926(14) .021(7) Uiso ? ? 1.00000 ? ?
H4a'B .675(2) .4065(16) .1303(13) .006(6) Uiso ? ? 1.00000 ? ?
H3a' .586(3) .5227(18) .1808(13) .009(7) Uiso ? ? 1.00000 ? ?
H2a'A .409(3) .4081(18) .1293(13) .011(6) Uiso ? ? 1.00000 ? ?
H2a'B .372(3) .5014(18) .1605(14) .013(7) Uiso ? ? 1.00000 ? ?
H2bA .906(3) .4885(17) .4336(13) .012(7) Uiso ? ? 1.00000 ? ?
H2bB .816(3) .4489(18) .4817(14) .017(7) Uiso ? ? 1.00000 ? ?
H3b .730(3) .566(2) .4007(15) .020(8) Uiso ? ? 1.00000 ? ?
H4bA .593(3) .5450(18) .4659(14) .013(7) Uiso ? ? 1.00000 ? ?
H4bB .539(3) .4533(19) .4255(13) .013(7) Uiso ? ? 1.00000 ? ?
H4b'A .490(3) .636(2) .3678(15) .031(8) Uiso ? ? 1.00000 ? ?
H4b'B .372(3) .5654(19) .3797(14) .020(7) Uiso ? ? 1.00000 ? ?
H3b' .414(3) .567(2) .2724(15) .017(8) Uiso ? ? 1.00000 ? ?
H2b'A .258(3) .4720(18) .2783(14) .015(7) Uiso ? ? 1.00000 ? ?
H2b'B .376(3) .409(2) .3324(15) .028(8) Uiso ? ? 1.00000 ? ?
H2cA .607(3) .3385(19) .3690(14) .020(7) Uiso ? ? 1.00000 ? ?
H2cB .667(3) .3206(19) .4494(15) .020(7) Uiso ? ? 1.00000 ? ?
H4cA .496(3) .195(2) .4006(15) .022(8) Uiso ? ? 1.00000 ? ?
H4cB .568(3) .105(2) .3971(14) .021(7) Uiso ? ? 1.00000 ? ?
H4c'A .414(3) .1003(19) .3026(13) .016(7) Uiso ? ? 1.00000 ? ?
H4c'B .548(3) .1435(19) .2775(14) .021(7) Uiso ? ? 1.00000 ? ?
H2c'A .463(3) .2747(18) .1994(14) .016(7) Uiso ? ? 1.00000 ? ?
H2c'B .549(3) .3194(17) .2718(13) .010(6) Uiso ? ? 1.00000 ? ?
H0' .227(3) .330(2) .1567(17) .037(10) Uiso ? ? 1.00000 ? ?
H01'A .129(3) .338(2) .2705(16) .025(8) Uiso ? ? 1.00000 ? ?
H01'B .073(3) .275(2) .2060(15) .026(8) Uiso ? ? 1.00000 ? ?
H01a 1.09933 .59941 .36758 .06300 Uiso ? ? 1.00000 ? ?
H01b 1.13542 .49935 .37135 .06300 Uiso ? ? 1.00000 ? ?
H02a .77768 .72427 .43145 .08400 Uiso ? ? 1.00000 ? ?
H02b .82273 .70929 .38144 .08400 Uiso ? ? 1.00000 ? ?
H101 .882(7) .242(5) .016(3) .14(3) Uiso ? ? 1.00000 ? ?
H101A .969(4) .425(2) .0899(18) .054(11) Uiso ? ? 1.00000 ? ?
H101B 1.014(4) .371(3) .023(2) .059(12) Uiso ? ? 1.00000 ? ?
H102A .844(5) .480(3) -.020(2) .081(15) Uiso ? ? 1.00000 ? ?
H102B .789(4) .391(2) -.0574(19) .043(10) Uiso ? ? 1.00000 ? ?
H102C .715(5) .433(3) -.002(2) .078(14) Uiso ? ? 1.00000 ? ?

loop_
_atom_site_aniso_label
_atom_site_aniso_U_11
_atom_site_aniso_U_22
_atom_site_aniso_U_33
_atom_site_aniso_U_12
_atom_site_aniso_U_13
_atom_site_aniso_U_23
Cu .01572(16) .01603(16) .01560(16) .00094(13) .00401(11) -.00050(12)
N0 .0205(13) .0194(12) .0184(13) .0007(10) .0014(10) .0004(9)
C01 .0226(15) .0220(14) .0242(15) .0023(11) .0023(12) -.0013(12)
C02 .0253(15) .0215(13) .0142(13) .0030(11) .0035(11) .0021(10)
O2 .0329(11) .0170(10) .0280(11) .0024(8) .0055(9) -.0006(8)
C1 .0172(13) .0181(12) .0154(13) .0016(10) .0015(10) .0012(10)
C2a .0218(14) .0189(13) .0163(13) .0028(11) .0048(11) .0000(10)
N3a .0165(11) .0178(11) .0169(11) -.0005(9) .0035(9) -.0004(9)
C4a .0186(13) .0218(14) .0164(13) .0025(11) .0066(11) .0007(11)
C4a' .0210(14) .0197(13) .0177(14) .0017(11) .0073(11) -.0001(10)
N3a' .0189(12) .0150(11) .0189(12) .0003(9) .0041(9) .0008(9)
C2a' .0182(13) .0190(13) .0188(14) .0004(11) .0015(11) .0001(11)
C2b .0192(14) .0181(13) .0171(14) -.0010(11) .0011(11) -.0019(10)
N3b .0179(11) .0160(12) .0180(11) -.0013(9) .0043(9) -.0008(9)
C4b .0222(14) .0209(14) .0182(14) -.0007(11) .0077(11) -.0036(11)
C4b' .0211(14) .0187(13) .0234(14) .0002(11) .0081(11) -.0050(11)
N3b' .0185(12) .0157(11) .0177(12) .0011(9) .0035(9) -.0011(9)
C2b' .0167(14) .0196(14) .0248(15) -.0010(11) .0067(11) -.0042(11)
C2c .0203(14) .0163(13) .0163(13) .0024(10) .0014(11) -.0004(10)
N3c .0210(12) .0163(11) .0183(11) -.0003(9) .0032(9) .0008(9)
C4c .0261(15) .0165(13) .0244(15) -.0003(11) .0090(12) .0022(11)
C4c' .0211(14) .0163(13) .0246(15) -.0003(11) .0033(11) -.0001(11)
N3c' .0175(11) .0161(11) .0225(12) -.0001(9) .0046(9) .0015(9)
C2c' .0175(13) .0174(13) .0182(13) -.0011(10) .0037(11) -.0003(10)
C1' .0153(13) .0172(13) .0197(13) -.0009(10) .0022(10) -.0016(10)
N0' .0169(12) .0237(12) .0216(13) -.0016(9) .0003(10) -.0034(10)
C01' .0165(14) .0229(14) .0285(16) -.0023(11) .0029(12) -.0031(12)
C02' .0193(14) .0199(13) .0240(14) -.0036(11) .0049(11) -.0055(11)
O2' .0248(11) .0241(10) .0350(12) -.0082(8) .0076(9) -.0002(9)
Cl1 .0273(4) .0152(3) .0231(3) -.0037(3) .0053(3) .0034(2)
Cl2 .0249(4) .0496(5) .0223(4) -.0125(3) .0051(3) -.0035(3)
Cl3 .0518(5) .0311(4) .0187(4) .0059(3) .0097(3) .0067(3)
O01 .0256(12) .0411(13) .0574(16) -.0046(10) .0028(11) -.0086(12)
O02 .080(2) .0422(14) .0350(14) -.0157(14) -.0130(13) .0082(12)
O101 .194(5) .058(2) .064(2) -.001(3) .050(3) .0040(19)
C101 .069(3) .062(3) .045(2) -.006(2) .018(2) .001(2)
C102 .053(3) .058(3) .057(3) -.003(2) .012(2) -.011(2)

loop_
_atom_type_symbol
_atom_type_description
_atom_type_oxidation_number
_atom_type_number_in_cell
_atom_type_scat_dispersion_real
_atom_type_scat_dispersion_imag
_atom_type_scat_source
C ? 0 80 .002 .002 'Int Tables Vol IV Tables 2.2B and 2.3.1'
H ? 0 180 0 0 'Int Tables Vol IV Tables 2.2B and 2.3.1'
N ? 0 32 .004 .003 'Int Tables Vol IV Tables 2.2B and 2.3.1'
Cl ? 0 12 .132 .159 'Int Tables Vol IV Tables 2.2B and 2.3.1'
O ? 0 20 .008 .006 'Int Tables Vol IV Tables 2.2B and 2.3.1'
Cu ? 0 4 .263 1.266 'Int Tables Vol IV Tables 2.2B and 2.3.1'

loop_
_diffrn_attenuator_code
_diffrn_attenuator_scale
? ?

loop_
_geom_angle_atom_site_label_1
_geom_angle_atom_site_label_2
_geom_angle_atom_site_label_3
_geom_angle_site_symmetry_1
_geom_angle_site_symmetry_2
_geom_angle_site_symmetry_3
_geom_angle
_geom_angle_publ_flag
N3a Cu N3a' . . . 87.68(9) ?
N3a Cu N3b . . . 91.54(9) ?
N3a Cu N3b' . . . 163.90(9) ?
N3a Cu Cl1 . . . 97.15(7) ?
N3a' Cu N3b . . . 169.96(10) ?
N3a' Cu N3b' . . . 90.86(9) ?
N3a' Cu Cl1 . . . 94.49(7) ?
N3b Cu N3b' . . . 87.12(10) ?
N3b Cu Cl1 . . . 95.54(7) ?
N3b' Cu Cl1 . . . 98.95(7) ?
C01 N0 C1 . . . 112.6(2) ?
C01 N0 H0A . . . 108(2) ?
C01 N0 H0B . . . 109(2) ?
C1 N0 H0A . . . 108.8(18) ?
C1 N0 H0B . . . 106(2) ?
H0A N0 H0B . . . 113(3) ?
N0 C01 C02 . . . 114.7(2) ?
N0 C01 H01A . . '1 655' 104.1(17) ?
N0 C01 H01B . . '1 655' 108.5(18) ?
C02 C01 H01A . . '1 655' 112.4(18) ?
C02 C01 H01B . . '1 655' 108.0(17) ?
H01A C01 H01B '1 655' . '1 655' 109(3) ?
C01 C02 O2 . . . 117.5(2) ?
C01 C02 N3c . . . 119.0(2) ?
O2 C02 N3c . . . 123.4(2) ?
N0 C1 C2a . . . 106.5(2) ?
N0 C1 C2b . . . 105.86(19) ?
N0 C1 C2c . . . 105.5(2) ?
C2a C1 C2b . . . 114.9(2) ?
C2a C1 C2c . . . 114.2(2) ?
C2b C1 C2c . . . 109.1(2) ?
C1 C2a N3a . . . 114.8(2) ?
C1 C2a H2aA . . . 108(2) ?
C1 C2a H2aB . . . 107.5(16) ?
N3a C2a H2aA . . . 107.8(17) ?
N3a C2a H2aB . . . 109.0(16) ?
H2aA C2a H2aB . . . 110(2) ?
Cu N3a C2a . . . 115.73(19) ?
Cu N3a C4a . . . 106.35(15) ?
Cu N3a H3a . . . 106(2) ?
C2a N3a C4a . . . 113.2(2) ?
C2a N3a H3a . . . 108.9(17) ?
C4a N3a H3a . . . 106(2) ?
N3a C4a C4a' . . . 110.6(2) ?
N3a C4a H4aA . . . 109.4(16) ?
N3a C4a H4aB . . . 105.3(16) ?
C4a' C4a H4aA . . . 112.3(15) ?
C4a' C4a H4aB . . . 110.2(14) ?
H4aA C4a H4aB . . . 109(2) ?
C4a C4a' N3a' . . . 108.0(2) ?
C4a C4a' H4a'A . . . 110.2(14) ?
C4a C4a' H4a'B . . . 108.8(14) ?
N3a' C4a' H4a'A . . . 109.1(18) ?
N3a' C4a' H4a'B . . . 109.7(14) ?
H4a'A C4a' H4a'B . . . 111(2) ?
Cu N3a' C4a' . . . 107.18(15) ?
Cu N3a' C2a' . . . 117.07(18) ?
Cu N3a' H3a' . . . 94.7(17) ?
C4a' N3a' C2a' . . . 116.7(2) ?
C4a' N3a' H3a' . . . 111(2) ?
C2a' N3a' H3a' . . . 108.4(17) ?
N3a' C2a' C1' . . . 113.9(2) ?
N3a' C2a' H2a'A . . . 109.1(15) ?
N3a' C2a' H2a'B . . . 106.4(16) ?
C1' C2a' H2a'A . . . 109.1(16) ?
C1' C2a' H2a'B . . . 111.0(18) ?
H2a'A C2a' H2a'B . . . 107(2) ?
C1 C2b N3b . . . 113.6(2) ?
C1 C2b H2bA . . . 108.9(17) ?
C1 C2b H2bB . . . 105.8(15) ?
N3b C2b H2bA . . . 108.6(15) ?
N3b C2b H2bB . . . 112.1(16) ?
H2bA C2b H2bB . . . 108(2) ?
Cu N3b C2b . . . 117.68(18) ?
Cu N3b C4b . . . 107.16(15) ?
Cu N3b H3b . . . 102(2) ?
C2b N3b C4b . . . 117.1(2) ?
C2b N3b H3b . . . 106(2) ?
C4b N3b H3b . . . 106(3) ?
N3b C4b C4b' . . . 107.1(2) ?
N3b C4b H4bA . . . 107.5(16) ?
N3b C4b H4bB . . . 109.8(16) ?
C4b' C4b H4bA . . . 114.1(15) ?
C4b' C4b H4bB . . . 109.4(13) ?
H4bA C4b H4bB . . . 109(2) ?
C4b C4b' N3b' . . . 109.5(2) ?
C4b C4b' H4b'A . . . 109.5(15) ?
C4b C4b' H4b'B . . . 111.4(16) ?
N3b' C4b' H4b'A . . . 107.4(18) ?
N3b' C4b' H4b'B . . . 109.0(16) ?
H4b'A C4b' H4b'B . . . 110(3) ?
Cu N3b' C4b' . . . 106.65(16) ?
Cu N3b' C2b' . . . 115.01(17) ?
Cu N3b' H3b' . . . 108(2) ?
C4b' N3b' C2b' . . . 113.4(2) ?
C4b' N3b' H3b' . . . 108(2) ?
C2b' N3b' H3b' . . . 104.7(19) ?
N3b' C2b' C1' . . . 115.5(2) ?
N3b' C2b' H2b'A . . . 107.0(15) ?
N3b' C2b' H2b'B . . . 104.8(15) ?
C1' C2b' H2b'A . . . 108.1(16) ?
C1' C2b' H2b'B . . . 112.3(17) ?
H2b'A C2b' H2b'B . . . 109(2) ?
C1 C2c N3c . . . 114.0(2) ?
C1 C2c H2cA . . . 108.3(17) ?
C1 C2c H2cB . . . 109.0(16) ?
N3c C2c H2cA . . . 107.2(16) ?
N3c C2c H2cB . . . 107.1(16) ?
H2cA C2c H2cB . . . 111(2) ?
C02 N3c C2c . . . 123.1(2) ?
C02 N3c C4c . . . 118.5(2) ?
C2c N3c C4c . . . 116.8(2) ?
N3c C4c C4c' . . . 115.0(3) ?
N3c C4c H4cA . . . 108.0(18) ?
N3c C4c H4cB . . . 108.8(17) ?
C4c' C4c H4cA . . . 107.1(17) ?
C4c' C4c H4cB . . . 105.5(17) ?
H4cA C4c H4cB . . . 112(3) ?
C4c C4c' N3c' . . . 114.5(2) ?
C4c C4c' H4c'A . . . 107.8(15) ?
C4c C4c' H4c'B . . . 110.9(14) ?
N3c' C4c' H4c'A . . . 106.4(15) ?
N3c' C4c' H4c'B . . . 108.1(15) ?
H4c'A C4c' H4c'B . . . 109(2) ?
C4c' N3c' C2c' . . . 116.1(2) ?
C4c' N3c' C02' . . . 119.1(2) ?
C2c' N3c' C02' . . . 122.6(2) ?
N3c' C2c' C1' . . . 113.7(2) ?
N3c' C2c' H2c'A . . . 108.6(16) ?
N3c' C2c' H2c'B . . . 108.8(15) ?
C1' C2c' H2c'A . . . 106.9(15) ?
C1' C2c' H2c'B . . . 108.6(14) ?
H2c'A C2c' H2c'B . . . 110(2) ?
C2a' C1' C2b' . . . 112.8(2) ?
C2a' C1' C2c' . . . 108.6(2) ?
C2a' C1' N0' . . . 106.5(2) ?
C2b' C1' C2c' . . . 113.9(2) ?
C2b' C1' N0' . . . 106.1(2) ?
C2c' C1' N0' . . . 108.5(2) ?
C1' N0' C01' . . . 110.9(2) ?
C1' N0' H0' . . . 105(2) ?
C01' N0' H0' . . . 106(2) ?
N0' C01' C02' . . . 117.9(2) ?
N0' C01' H01'A . . . 113.4(18) ?
N0' C01' H01'B . . . 108.5(19) ?
C02' C01' H01'A . . . 102.6(16) ?
C02' C01' H01'B . . . 107.0(17) ?
H01'A C01' H01'B . . . 107(3) ?
N3c' C02' C01' . . . 117.6(2) ?
N3c' C02' O2' . . . 122.2(2) ?
C01' C02' O2' . . . 120.2(2) ?
H01a O01 H01b '1 455' . '1 455' 114.2(2) ?
H02a O02 H02b . . . 89.4(2) ?
C101 O101 H101 . . . 113(4) ?
O101 C101 C102 . . . 110.0(4) ?
O101 C101 H101A . . . 120.2(17) ?
O101 C101 H101B . . . 111(2) ?
C102 C101 H101A . . . 109.3(16) ?
C102 C101 H101B . . . 109(2) ?
H101A C101 H101B . . . 96(3) ?
C101 C102 H102A . . . 110(3) ?
C101 C102 H102B . . . 117(2) ?
C101 C102 H102C . . . 121(2) ?
H102A C102 H102B . . . 103(4) ?
H102A C102 H102C . . . 100(4) ?
H102B C102 H102C . . . 103(3) ?

loop_
_geom_bond_atom_site_label_1
_geom_bond_atom_site_label_2
_geom_bond_site_symmetry_1
_geom_bond_site_symmetry_2
_geom_bond_distance
_geom_bond_publ_flag
Cu N3a . . 1.981(2) ?
Cu N3a' . . 2.024(2) ?
Cu N3b . . 2.031(2) ?
Cu N3b' . . 1.972(2) ?
Cu Cl1 . . 2.5036(8) ?
N0 C01 . . 1.491(4) ?
N0 C1 . . 1.510(3) ?
N0 H0A . . .86(3) ?
N0 H0B . . .89(4) ?
C01 C02 . . 1.510(4) ?
C01 H01A . '1 655' 1.03(3) ?
C01 H01B . '1 655' .98(4) ?
C02 O2 . . 1.232(3) ?
C02 N3c . . 1.351(3) ?
C1 C2a . . 1.557(4) ?
C1 C2b . . 1.541(4) ?
C1 C2c . . 1.526(4) ?
C2a N3a . . 1.488(3) ?
C2a H2aA . . .97(3) ?
C2a H2aB . . 1.01(3) ?
N3a C4a . . 1.493(4) ?
N3a H3a . . .92(3) ?
C4a C4a' . . 1.513(3) ?
C4a H4aA . . .97(3) ?
C4a H4aB . . .99(3) ?
C4a' N3a' . . 1.493(4) ?
C4a' H4a'A . . 1.00(3) ?
C4a' H4a'B . . .99(3) ?
N3a' C2a' . . 1.492(3) ?
N3a' H3a' . . .85(3) ?
C2a' C1' . . 1.543(4) ?
C2a' H2a'A . . 1.00(3) ?
C2a' H2a'B . . .96(3) ?
C2b N3b . . 1.479(3) ?
C2b H2bA . . .95(3) ?
C2b H2bB . . 1.00(3) ?
N3b C4b . . 1.495(4) ?
N3b H3b . . .76(3) ?
C4b C4b' . . 1.519(4) ?
C4b H4bA . . .96(3) ?
C4b H4bB . . .99(3) ?
C4b' N3b' . . 1.489(4) ?
C4b' H4b'A . . 1.03(3) ?
C4b' H4b'B . . .94(3) ?
N3b' C2b' . . 1.486(3) ?
N3b' H3b' . . .83(3) ?
C2b' C1' . . 1.557(4) ?
C2b' H2b'A . . .98(3) ?
C2b' H2b'B . . 1.07(3) ?
C2c N3c . . 1.462(3) ?
C2c H2cA . . 1.00(3) ?
C2c H2cB . . .96(3) ?
N3c C4c . . 1.477(4) ?
C4c C4c' . . 1.514(4) ?
C4c H4cA . . .89(3) ?
C4c H4cB . . .93(3) ?
C4c' N3c' . . 1.472(3) ?
C4c' H4c'A . . .99(3) ?
C4c' H4c'B . . 1.03(3) ?
N3c' C2c' . . 1.474(4) ?
N3c' C02' . . 1.346(4) ?
C2c' C1' . . 1.535(4) ?
C2c' H2c'A . . .98(3) ?
C2c' H2c'B . . 1.03(2) ?
C1' N0' . . 1.479(3) ?
N0' C01' . . 1.467(4) ?
N0' H0' . . .85(4) ?
C01' C02' . . 1.517(4) ?
C01' H01'A . . 1.00(3) ?
C01' H01'B . . .98(3) ?
C02' O2' . . 1.237(4) ?
O01 H01a . '1 455' .922(2) ?
O01 H01b . '1 455' .860(2) ?
O02 H02a . . .877(3) ?
O02 H02b . . .861(2) ?
O101 C101 . . 1.437(6) ?
O101 H101 . . .89(7) ?
C101 C102 . . 1.477(6) ?
C101 H101A . . 1.29(4) ?
C101 H101B . . 1.01(4) ?
C102 H102A . . .98(5) ?
C102 H102B . . .99(4) ?
C102 H102C . . 1.06(5) ?

loop_
_geom_contact_atom_site_label_1
_geom_contact_atom_site_label_2
_geom_contact_distance
_geom_contact_site_symmetry_1
_geom_contact_site_symmetry_2
_geom_contact_publ_flag
Cu C1 3.222(2) . . ?
Cu C2a 2.949(3) . . ?
Cu C4a 2.796(3) . . ?
Cu C4a' 2.848(3) . . ?
Cu C2a' 3.013(2) . . ?
Cu C2b 3.018(3) . . ?
Cu C4b 2.856(3) . . ?
Cu C4b' 2.791(3) . . ?
Cu C2b' 2.928(3) . . ?
Cu C2c 3.556(3) . . ?
Cu C2c' 3.518(3) . . ?
Cu C1' 3.232(2) . . ?
Cu H3a 2.40(3) . . ?
Cu H4aB 3.04(3) . . ?
Cu H3a' 2.26(3) . . ?
Cu H3b 2.31(3) . . ?
Cu H4b'A 3.05(3) . . ?
Cu H3b' 2.37(3) . . ?
Cu H2cA 2.92(3) . . ?
Cu H2c'B 2.85(2) . . ?
N0 C02 2.527(3) . . ?
N0 C2a 2.458(4) . . ?
N0 C2b 2.434(4) . . ?
N0 C2c 2.416(4) . . ?
N0 N3c 2.811(3) . . ?
N0 Cl2 3.147(3) . '1 655' ?
N0 Cl3 3.122(3) . . ?
N0 O02 2.869(3) . '3 766' ?
N0 H01A 2.01(3) . '1 655' ?
N0 H01B 2.03(3) . '1 655' ?
N0 H2aB 2.38(3) . . ?
N0 H2bB 2.49(3) . . ?
C01 O2 2.349(3) . . ?
C01 C1 2.497(4) . . ?
C01 C2a 2.906(4) . . ?
C01 C2c 2.887(4) . . ?
C01 N3c 2.467(4) . . ?
C01 H0A 1.93(3) . . ?
C01 H0B 1.97(4) . . ?
C02 C1 2.893(4) . . ?
C02 C2c 2.474(4) . . ?
C02 C4c 2.431(4) . . ?
C02 H01A 2.12(3) . '1 655' ?
C02 H01B 2.04(3) . '1 655' ?
C02 H4cB 2.46(3) . . ?
O2 N3a' 2.974(3) . '2 645' ?
O2 N3c 2.275(3) . . ?
O2 C4c 2.755(4) . . ?
O2 H3a' 2.32(3) . '2 645' ?
O2 H4cB 2.38(3) . . ?
C1 N3a 2.566(3) . . ?
C1 N3b 2.527(3) . . ?
C1 N3c 2.506(3) . . ?
C1 H0A 1.96(3) . . ?
C1 H0B 1.95(3) . . ?
C1 H2aA 2.07(3) . . ?
C1 H2aB 2.09(3) . . ?
C1 H2bA 2.06(3) . . ?
C1 H2bB 2.05(3) . . ?
C1 H2cA 2.07(3) . . ?
C1 H2cB 2.05(3) . . ?
C2a C4a 2.489(4) . . ?
C2a C2b 2.611(4) . . ?
C2a C2c 2.588(4) . . ?
C2a H3a 1.98(3) . . ?
N3a C4a' 2.472(3) . . ?
N3a N3a' 2.774(3) . . ?
N3a C2b 2.897(4) . . ?
N3a N3b 2.875(4) . . ?
N3a O01 2.837(3) . '1 655' ?
N3a H2aA 2.01(3) . . ?
N3a H2aB 2.05(3) . . ?
N3a H4aA 2.04(3) . . ?
N3a H4aB 2.00(3) . . ?
C4a N3a' 2.432(3) . . ?
C4a H3a 1.96(3) . . ?
C4a H4a'A 2.08(3) . . ?
C4a H4a'B 2.06(2) . . ?
C4a' C2a' 2.541(4) . . ?
C4a' H4aA 2.09(3) . . ?
C4a' H4aB 2.08(3) . . ?
C4a' H3a' 1.96(3) . . ?
N3a' N3b' 2.847(4) . . ?
N3a' C2c' 2.970(4) . . ?
N3a' C1' 2.544(4) . . ?
N3a' H4a'A 2.05(3) . . ?
N3a' H4a'B 2.05(3) . . ?
N3a' H2a'A 2.05(2) . . ?
N3a' H2a'B 1.99(3) . . ?
C2a' N3b' 2.858(4) . . ?
C2a' C2b' 2.581(4) . . ?
C2a' C2c' 2.500(4) . . ?
C2a' N0' 2.422(4) . . ?
C2a' H3a' 1.94(3) . . ?
C2b C4b 2.537(4) . . ?
C2b C2c 2.499(4) . . ?
C2b H3b 1.84(3) . . ?
N3b C4b' 2.424(4) . . ?
N3b N3b' 2.759(3) . . ?
N3b C2c 2.991(3) . . ?
N3b O02 2.987(3) . . ?
N3b H2bA 2.00(3) . . ?
N3b H2bB 2.07(3) . . ?
N3b H4bA 2.01(3) . . ?
N3b H4bB 2.05(3) . . ?
C4b N3b' 2.457(3) . . ?
C4b H3b 1.85(3) . . ?
C4b H4b'A 2.10(3) . . ?
C4b H4b'B 2.06(3) . . ?
C4b' C2b' 2.486(4) . . ?
C4b' H4bA 2.11(2) . . ?
C4b' H4bB 2.07(3) . . ?
C4b' H3b' 1.92(3) . . ?
N3b' C1' 2.574(3) . . ?
N3b' O2' 2.923(3) . 2 ?
N3b' H4b'A 2.05(3) . . ?
N3b' H4b'B 2.00(3) . . ?
N3b' H2b'A 2.00(3) . . ?
N3b' H2b'B 2.04(3) . . ?
C2b' C2c' 2.591(4) . . ?
C2b' N0' 2.427(3) . . ?
C2b' C01' 2.871(4) . . ?
C2b' H3b' 1.88(3) . . ?
C2c C4c 2.504(4) . . ?
C2c H0B 2.49(3) . . ?
N3c C4c' 2.523(3) . . ?
N3c H2cA 2.00(3) . . ?
N3c H2cB 1.97(3) . . ?
N3c H4cA 1.94(3) . . ?
N3c H4cB 1.98(3) . . ?
C4c N3c' 2.512(3) . . ?
C4c H4c'A 2.05(2) . . ?
C4c H4c'B 2.11(3) . . ?
C4c' C2c' 2.500(4) . . ?
C4c' C02' 2.430(4) . . ?
C4c' O2' 2.738(4) . . ?
C4c' H4cA 1.97(3) . . ?
C4c' H4cB 1.97(3) . . ?
N3c' C1' 2.519(3) . . ?
N3c' N0' 2.853(3) . . ?
N3c' C01' 2.450(3) . . ?
N3c' O2' 2.261(3) . . ?
N3c' H4c'A 1.99(3) . . ?
N3c' H4c'B 2.04(3) . . ?
N3c' H2c'A 2.01(3) . . ?
N3c' H2c'B 2.05(3) . . ?
C2c' N0' 2.447(3) . . ?
C2c' C01' 2.852(4) . . ?
C2c' C02' 2.475(4) . . ?
C2c' H4a'A 2.49(3) . . ?
C2c' H0' 2.49(3) . . ?
C1' C01' 2.426(4) . . ?
C1' C02' 2.889(4) . . ?
C1' H2a'A 2.09(3) . . ?
C1' H2a'B 2.09(3) . . ?
C1' H2b'A 2.08(3) . . ?
C1' H2b'B 2.20(3) . . ?
C1' H2c'A 2.05(3) . . ?
C1' H2c'B 2.10(2) . . ?
C1' H0' 1.89(3) . . ?
N0' C02' 2.556(4) . . ?
N0' H2b'A 2.36(3) . . ?
N0' H01'A 2.08(3) . . ?
N0' H01'B 2.01(3) . . ?
C01' O2' 2.392(3) . . ?
C01' H0' 1.89(4) . . ?
C02' H4c'A 2.44(3) . . ?
C02' H01'A 1.99(3) . . ?
C02' H01'B 2.03(3) . . ?
O2' H3b' 2.10(3) . '2 545' ?
O2' H4c'A 2.32(3) . . ?
Cl1 O02 3.140(2) . . ?
Cl1 H2aA 2.61(3) . '2 655' ?
Cl1 H4c'B 2.77(3) . '2 655' ?
Cl1 H02b 2.3628(7) . . ?
Cl2 O01 3.177(2) . . ?
Cl2 H0A 2.32(3) . '1 455' ?
Cl2 H4bA 2.74(2) . '3 666' ?
Cl2 H2b'B 2.76(3) . . ?
Cl2 H01b 2.3552(8) . '1 455' ?
Cl2 H101 2.55(6) . '4 455' ?
Cl3 O01 3.160(2) . '3 666' ?
Cl3 H0B 2.28(4) . . ?
Cl3 H2cB 2.60(3) . . ?
Cl3 H0' 2.54(4) . 4 ?
Cl3 H01a 2.2662(8) . '3 766' ?
O01 H3a 1.96(3) . '1 455' ?
O02 O101 2.740(6) . '2 655' ?
O02 H3b 2.24(3) . . ?
O101 C102 2.387(6) . . ?
O101 H02a 1.864(5) . '2 645' ?
O101 H101A 2.36(4) . . ?
O101 H101B 2.03(4) . . ?
C101 H101 1.96(7) . . ?
C101 H102A 2.04(5) . . ?
C101 H102B 2.11(3) . . ?
C101 H102C 2.22(5) . . ?
C102 H101A 2.26(3) . . ?
C102 H101B 2.04(4) . . ?
H0A H0B 1.46(5) . . ?
H01A H01B 1.63(5) . . ?
H2aA H2aB 1.62(4) . . ?
H4aA H4aB 1.60(4) . . ?
H4a'A H4a'B 1.65(4) . . ?
H2a'A H2a'B 1.58(4) . . ?
H2bA H2bB 1.58(4) . . ?
H4bA H4bB 1.59(4) . . ?
H4b'A H4b'B 1.61(4) . . ?
H2b'A H2b'B 1.67(4) . . ?
H2cA H2cB 1.62(4) . . ?
H2cA H2c'B 1.94(4) . . ?
H4cA H4cB 1.51(4) . . ?
H4c'A H4c'B 1.65(4) . . ?
H2c'A H2c'B 1.65(3) . . ?
H01'A H01'B 1.59(4) . . ?
H01a H01b 1.4966(2) . . ?
H02a H02b 1.22287(14) . . ?
H101A H101B 1.72(6) . . ?
H102A H102B 1.54(6) . . ?
H102A H102C 1.56(7) . . ?
H102B H102C 1.60(6) . . ?

loop_
_geom_hbond_atom_site_label_D
_geom_hbond_atom_site_label_H
_geom_hbond_atom_site_label_A
_geom_hbond_site_symmetry_D
_geom_hbond_site_symmetry_H
_geom_hbond_site_symmetry_A
_geom_hbond_distance_DH
_geom_hbond_distance_HA
_geom_hbond_distance_DA
_geom_hbond_angle_DHA
_geom_hbond_publ_flag
? ? ? ? ? ? ? ? ? ? ?

loop_
_geom_torsion_atom_site_label_1
_geom_torsion_atom_site_label_2
_geom_torsion_atom_site_label_3
_geom_torsion_atom_site_label_4
_geom_torsion_site_symmetry_1
_geom_torsion_site_symmetry_2
_geom_torsion_site_symmetry_3
_geom_torsion_site_symmetry_4
_geom_torsion
_geom_torsion_publ_flag
? ? ? ? ? ? ? ? ? ?
